data_7110402
loop_
_publ_author_name
'Bell, Paul C.'
'Wallis, John D.'

_publ_section_title
;
 Addition of nucleophiles to electron-deficient alkenes: structural
 studies on the incipient reaction and the zwitterionic intermediate
;
_journal_issue 3
_journal_name_full 'Chemical Communications'
_journal_page_first 257
_journal_paper_doi 10.1039/a808488b
_journal_year 1999
_chemical_formula_sum 'C19 H19 N O4'
_chemical_formula_weight 325.35
_chemical_melting_point 461.5(15)
_chemical_name_systematic
; 
5-(1,2-dihydro-1,1-dimethylbenzo(cd)indolium-2-yl)-
2,2-dimethyl-4,6-dioxo-1,3-dioxane-5-ide 
;
_space_group_IT_number 14
_symmetry_cell_setting monoclinic
_symmetry_space_group_name_Hall '-P 2ybc'
_symmetry_space_group_name_H-M 'P 1 21/c 1'
_atom_sites_solution_hydrogens geom
_atom_sites_solution_primary direct
_atom_sites_solution_secondary difmap
_cell_angle_alpha 90.00
_cell_angle_beta 90.989(10)
_cell_angle_gamma 90.00
_cell_formula_units_Z 4
_cell_length_a 9.918(3)
_cell_length_b 12.7145(9)
_cell_length_c 12.2801(8)
_cell_measurement_reflns_used 250
_cell_measurement_temperature 293(2)
_cell_measurement_theta_max 20
_cell_measurement_theta_min 3
_cell_volume 1548.3(5)
_computing_cell_refinement 'REFINE (incorporated in MADNES)'
_computing_data_collection 'MADNES (Pflugrath & esserschmidt,1989)'
_computing_data_reduction 'ABSMAD (Karaulov, 1991)'
_computing_publication_material 'SHELXL-93 (Sheldrick, 1993)'
_computing_structure_refinement 'SHELXL-93 (Sheldrick, 1993)'
_computing_structure_solution 'SHELXS-86 (Sheldrick, 1990)'
_diffrn_ambient_temperature 150(2)
_diffrn_measurement_device 'Delft Instruments FAST-TV area-detector'
_diffrn_measurement_method 'Darr et al. (1993)'
_diffrn_radiation_monochromator graphite
_diffrn_radiation_source 'rotating anode source'
_diffrn_radiation_type MoK\a
_diffrn_radiation_wavelength 0.71069
_diffrn_reflns_av_R_equivalents 0.1133
_diffrn_reflns_av_sigmaI/netI 0.1074
_diffrn_reflns_limit_h_max 10
_diffrn_reflns_limit_h_min -10
_diffrn_reflns_limit_k_max 14
_diffrn_reflns_limit_k_min -13
_diffrn_reflns_limit_l_max 11
_diffrn_reflns_limit_l_min -14
_diffrn_reflns_number 6308
_diffrn_reflns_theta_max 24.94
_diffrn_reflns_theta_min 2.05
_diffrn_standards_decay_% 'not measured'
_diffrn_standards_interval_count 'not measured'
_diffrn_standards_interval_time 'not measured'
_diffrn_standards_number 'not measured'
_exptl_absorpt_coefficient_mu 0.098
_exptl_absorpt_correction_type none
_exptl_crystal_colour white
_exptl_crystal_density_diffrn 1.396
_exptl_crystal_description block
_exptl_crystal_F_000 688
_exptl_crystal_size_max 0.40
_exptl_crystal_size_mid 0.32
_exptl_crystal_size_min 0.25
_refine_diff_density_max 0.283
_refine_diff_density_min -0.253
_refine_diff_density_rms 0.066
_refine_ls_extinction_method none
_refine_ls_goodness_of_fit_all 0.892
_refine_ls_goodness_of_fit_obs 0.999
_refine_ls_hydrogen_treatment refall
_refine_ls_matrix_type full
_refine_ls_number_parameters 293
_refine_ls_number_reflns 2212
_refine_ls_number_restraints 0
_refine_ls_restrained_S_all 0.868
_refine_ls_restrained_S_obs 0.999
_refine_ls_R_factor_all 0.0573
_refine_ls_R_factor_obs 0.0400
_refine_ls_shift/esd_max -0.051
_refine_ls_shift/esd_mean 0.006
_refine_ls_structure_factor_coef Fsqd
_refine_ls_weighting_details 'w=1/[s^2^(Fo^2^)+( 0.0429P)^2^+0.0000P] where w=(Fo^2^+2Fc^2^)/3'
_refine_ls_weighting_scheme calc
_refine_ls_wR_factor_all 0.0950
_refine_ls_wR_factor_obs 0.0906
_reflns_number_observed 1724
_reflns_number_total 2381
_reflns_observed_criterion >2sigma(I)
_cod_data_source_file 808488bsup1.cif
_cod_data_source_block (I)
_cod_depositor_comments
;
The following automatic conversions were performed:

'_chemical_melting_point' value '460-463' was changed to '461.5(15)'
- the average value was taken and precision was estimated.

Automatic conversion script
Id: cif_fix_values 1891 2012-01-12 08:04:46Z andrius 

The following automatic conversions were performed:

'_refine_ls_weighting_scheme' value 'calc w=1/[s^2^(Fo^2^)+(
0.0429P)^2^+0.0000P] where w=(Fo^2^+2Fc^2^)/3' was changed to 'calc'.
New tag '_refine_ls_weighting_details' was created. The value of the
new tag was set to 'w=1/[s^2^(Fo^2^)+( 0.0429P)^2^+0.0000P] where
w=(Fo^2^+2Fc^2^)/3'.

Automatic conversion script
Id: cif_fix_values 3143 2015-03-26 13:38:13Z robertas 
;
_cod_original_sg_symbol_H-M P21/c
_cod_database_code 7110402

loop_
_symmetry_equiv_pos_as_xyz
'x, y, z'
'-x, y+1/2, -z+1/2'
'-x, -y, -z'
'x, -y-1/2, z-1/2'

loop_
_atom_site_aniso_label
_atom_site_aniso_U_11
_atom_site_aniso_U_22
_atom_site_aniso_U_33
_atom_site_aniso_U_23
_atom_site_aniso_U_13
_atom_site_aniso_U_12
O1 0.0191(9) 0.0283(9) 0.0179(8) 0.0025(6) 0.0064(6) 0.0003(7)
O2 0.0255(9) 0.0232(9) 0.0146(7) 0.0046(6) 0.0030(6) -0.0030(7)
O3 0.0173(9) 0.0210(9) 0.0219(8) -0.0013(6) 0.0046(6) -0.0021(7)
O4 0.0258(9) 0.0190(9) 0.0151(7) -0.0011(6) -0.0006(6) -0.0007(7)
N1 0.0135(10) 0.0197(10) 0.0158(9) -0.0006(7) 0.0011(7) -0.0011(8)
C1 0.0192(13) 0.0207(13) 0.0103(10) -0.0013(8) -0.0001(8) -0.0037(10)
C2 0.0259(14) 0.0226(14) 0.0170(11) -0.0007(9) 0.0019(9) 0.0004(11)
C3 0.036(2) 0.0195(14) 0.0205(12) -0.0005(9) 0.0026(10) -0.0024(12)
C4 0.033(2) 0.0251(15) 0.0148(12) -0.0011(9) 0.0012(9) -0.0115(12)
C5 0.0246(15) 0.038(2) 0.0108(11) -0.0004(9) -0.0008(9) -0.0123(12)
C6 0.0135(14) 0.045(2) 0.0135(11) -0.0002(10) -0.0003(9) -0.0022(12)
C7 0.0183(14) 0.0316(15) 0.0127(11) -0.0009(9) -0.0005(8) 0.0014(11)
C8 0.0174(13) 0.0239(13) 0.0078(10) -0.0008(8) -0.0011(8) -0.0012(10)
C9 0.0212(13) 0.0296(14) 0.0064(10) -0.0003(8) -0.0012(8) -0.0075(11)
C10 0.0180(13) 0.0254(13) 0.0074(10) -0.0009(8) -0.0001(8) -0.0011(10)
C11 0.0140(12) 0.0223(12) 0.0124(11) 0.0029(9) -0.0004(8) 0.0038(10)
C12 0.0142(12) 0.0190(12) 0.0127(11) 0.0006(8) 0.0009(8) 0.0013(9)
C13 0.0116(12) 0.0203(12) 0.0171(11) 0.0007(9) -0.0025(9) 0.0030(9)
C14 0.0187(13) 0.0191(13) 0.0176(11) 0.0018(9) 0.0040(8) -0.0006(10)
C15 0.0138(12) 0.0191(13) 0.0200(12) -0.0008(9) -0.0021(9) 0.0022(10)
C16 0.024(2) 0.0249(15) 0.0284(13) -0.0030(11) -0.0023(11) -0.0024(12)
C17 0.0212(14) 0.0240(14) 0.0181(12) 0.0015(11) 0.0022(10) 0.0012(11)
C18 0.0179(14) 0.024(2) 0.0223(13) -0.0003(10) -0.0078(10) 0.0014(12)
C19 0.0167(13) 0.0263(15) 0.0245(14) -0.0005(10) 0.0090(10) 0.0003(12)

loop_
_atom_site_label
_atom_site_type_symbol
_atom_site_fract_x
_atom_site_fract_y
_atom_site_fract_z
_atom_site_U_iso_or_equiv
_atom_site_thermal_displace_type
_atom_site_occupancy
_atom_site_calc_flag
O1 O 0.87750(14) 0.39645(12) -0.26321(10) 0.0217(4) Uani 1 d
O2 O 0.67738(14) 0.27677(11) 0.05877(10) 0.0210(4) Uani 1 d
O3 O 0.84635(14) 0.50073(11) -0.12178(10) 0.0200(4) Uani 1 d
O4 O 0.74181(14) 0.44199(11) 0.03822(10) 0.0200(4) Uani 1 d
N1 N 0.8398(2) 0.13697(13) -0.15689(11) 0.0163(4) Uani 1 d
C1 C 0.7638(2) 0.0367(2) -0.16092(14) 0.0168(5) Uani 1 d
C2 C 0.8123(2) -0.0630(2) -0.1695(2) 0.0218(5) Uani 1 d
C3 C 0.7147(2) -0.1449(2) -0.1656(2) 0.0253(6) Uani 1 d
C4 C 0.5793(3) -0.1263(2) -0.1517(2) 0.0243(6) Uani 1 d
C5 C 0.3953(2) 0.0114(2) -0.12876(15) 0.0246(6) Uani 1 d
C6 C 0.3664(2) 0.1169(2) -0.1230(2) 0.0239(6) Uani 1 d
C7 C 0.4668(2) 0.1960(2) -0.13226(15) 0.0209(5) Uani 1 d
C8 C 0.5978(2) 0.1656(2) -0.14641(14) 0.0164(5) Uani 1 d
C9 C 0.5302(2) -0.0221(2) -0.14253(14) 0.0191(5) Uani 1 d
C10 C 0.6267(2) 0.0583(2) -0.14940(14) 0.0169(5) Uani 1 d
C11 C 0.7224(2) 0.2281(2) -0.1718(2) 0.0163(5) Uani 1 d
C12 C 0.7521(2) 0.3282(2) -0.11639(14) 0.0153(5) Uani 1 d
C13 C 0.8249(2) 0.4054(2) -0.17315(15) 0.0164(5) Uani 1 d
C14 C 0.7570(2) 0.5289(2) -0.03545(15) 0.0184(5) Uani 1 d
C15 C 0.7188(2) 0.3430(2) -0.0048(2) 0.0177(5) Uani 1 d
C16 C 0.8283(3) 0.6134(2) 0.0287(2) 0.0258(6) Uani 1 d
C17 C 0.6216(2) 0.5626(2) -0.0821(2) 0.0211(5) Uani 1 d
C18 C 0.9120(3) 0.1468(2) -0.0495(2) 0.0215(5) Uani 1 d
C19 C 0.9407(3) 0.1444(2) -0.2471(2) 0.0224(6) Uani 1 d
H2 H 0.9168(24) -0.0806(18) -0.1757(15) 0.033(6) Uiso 1 d
H3 H 0.7461(23) -0.2178(18) -0.1704(15) 0.026(6) Uiso 1 d
H4 H 0.5191(24) -0.1816(18) -0.1446(16) 0.028(6) Uiso 1 d
H5 H 0.3219(22) -0.0395(17) -0.1249(14) 0.024(6) Uiso 1 d
H6 H 0.2721(24) 0.1373(17) -0.1134(15) 0.025(6) Uiso 1 d
H7 H 0.4396(23) 0.2722(20) -0.1299(15) 0.030(6) Uiso 1 d
H11 H 0.7211(21) 0.2401(17) -0.2503(16) 0.026(6) Uiso 1 d
H16A H 0.9255(27) 0.5880(19) 0.0509(17) 0.039(7) Uiso 1 d
H16B H 0.7687(25) 0.6330(18) 0.0879(17) 0.037(7) Uiso 1 d
H16C H 0.8414(25) 0.6801(20) -0.0165(18) 0.042(7) Uiso 1 d
H17A H 0.6363(22) 0.6208(19) -0.1336(16) 0.031(6) Uiso 1 d
H17B H 0.5671(23) 0.5901(18) -0.0257(16) 0.030(6) Uiso 1 d
H17C H 0.5761(22) 0.5034(18) -0.1213(15) 0.026(6) Uiso 1 d
H18A H 0.8443(22) 0.1426(16) 0.0086(15) 0.021(5) Uiso 1 d
H18B H 0.9566(21) 0.2155(17) -0.0474(14) 0.018(5) Uiso 1 d
H18C H 0.9703(25) 0.0946(19) -0.0440(16) 0.030(7) Uiso 1 d
H19A H 1.0088(24) 0.0917(19) -0.2366(14) 0.023(6) Uiso 1 d
H19B H 0.9809(23) 0.2150(19) -0.2467(14) 0.026(6) Uiso 1 d
H19C H 0.8924(22) 0.1307(16) -0.3184(17) 0.022(6) Uiso 1 d

loop_
_atom_type_symbol
_atom_type_description
_atom_type_scat_dispersion_real
_atom_type_scat_dispersion_imag
_atom_type_scat_source
C C 0.0033 0.0016 'International Tables Vol C Tables 4.2.6.8 and 6.1.1.4'
H H 0.0000 0.0000 'International Tables Vol C Tables 4.2.6.8 and 6.1.1.4'
N N 0.0061 0.0033 'International Tables Vol C Tables 4.2.6.8 and 6.1.1.4'
O O 0.0106 0.0060 'International Tables Vol C Tables 4.2.6.8 and 6.1.1.4'

loop_
_geom_angle_atom_site_label_1
_geom_angle_atom_site_label_2
_geom_angle_atom_site_label_3
_geom_angle
C13 O3 C14 117.59(15)
C15 O4 C14 118.55(14)
C1 N1 C18 109.7(2)
C1 N1 C19 111.9(2)
C18 N1 C19 109.2(2)
C1 N1 C11 104.05(15)
C18 N1 C11 111.4(2)
C19 N1 C11 110.5(2)
C2 C1 C10 122.5(2)
C2 C1 N1 128.6(2)
C10 C1 N1 108.8(2)
C1 C2 C3 115.9(2)
C4 C3 C2 123.0(2)
C3 C4 C9 120.6(2)
C6 C5 C9 119.8(2)
C5 C6 C7 122.7(2)
C8 C7 C6 118.5(2)
C7 C8 C10 118.4(2)
C7 C8 C11 131.4(2)
C10 C8 C11 109.9(2)
C10 C9 C4 116.1(2)
C10 C9 C5 115.8(2)
C4 C9 C5 128.1(2)
C8 C10 C1 113.3(2)
C8 C10 C9 124.7(2)
C1 C10 C9 121.9(2)
C12 C11 C8 121.2(2)
C12 C11 N1 114.9(2)
C8 C11 N1 100.7(2)
C13 C12 C15 120.8(2)
C13 C12 C11 118.3(2)
C15 C12 C11 120.7(2)
O1 C13 O3 115.1(2)
O1 C13 C12 127.3(2)
O3 C13 C12 117.5(2)
O4 C14 O3 110.2(2)
O4 C14 C16 105.9(2)
O3 C14 C16 105.9(2)
O4 C14 C17 110.7(2)
O3 C14 C17 110.2(2)
C16 C14 C17 113.8(2)
O2 C15 O4 116.0(2)
O2 C15 C12 127.4(2)
O4 C15 C12 116.6(2)

loop_
_geom_bond_atom_site_label_1
_geom_bond_atom_site_label_2
_geom_bond_distance
O1 C13 1.236(2)
O2 C15 1.224(2)
O3 C13 1.381(2)
O3 C14 1.439(2)
O4 C15 1.382(2)
O4 C14 1.438(2)
N1 C1 1.481(3)
N1 C18 1.495(3)
N1 C19 1.508(2)
N1 C11 1.651(3)
C1 C2 1.361(3)
C1 C10 1.397(3)
C2 C3 1.423(3)
C3 C4 1.377(3)
C4 C9 1.417(3)
C5 C6 1.374(3)
C5 C9 1.417(3)
C6 C7 1.422(3)
C7 C8 1.370(3)
C8 C10 1.395(3)
C8 C11 1.506(3)
C9 C10 1.404(3)
C11 C12 1.471(3)
C12 C13 1.409(3)
C12 C15 1.428(2)
C14 C16 1.501(3)
C14 C17 1.513(3)
